data_4345343
loop_
_publ_author_name
'Guo, Zhen-Ji'
'Yu, Jiamei'
'Zhang, Yong-Zheng'
'Zhang, Jian'
'Chen, Ya'
'Wu, Yufeng'
'Xie, Lin-Hua'
'Li, Jian-Rong'

_publ_section_title
;
 Water-Stable In(III)-Based Metal-Organic Frameworks with Rod-Shaped
 Secondary Building Units: Single-Crystal to Single-Crystal Transformation
 and Selective Sorption of C2H2 over CO2 and CH4.
;
_journal_issue 4
_journal_name_full 'Inorganic chemistry'
_journal_page_first 2188
_journal_page_last 2197
_journal_paper_doi 10.1021/acs.inorgchem.6b02840
_journal_volume 56
_journal_year 2017
_chemical_formula_sum 'C39 H39 In3 O15'
_chemical_formula_weight 1092.16
_space_group_crystal_system monoclinic
_space_group_IT_number 14
_space_group_name_Hall '-P 2ybc'
_space_group_name_H-M_alt 'P 1 21/c 1'
_symmetry_space_group_name_Hall '-P 2ybc'
_symmetry_space_group_name_H-M 'P 1 21/c 1'
_atom_sites_solution_hydrogens geom
_audit_creation_method SHELXL-2014/7
_cell_angle_alpha 90
_cell_angle_beta 106.381(5)
_cell_angle_gamma 90
_cell_formula_units_Z 4
_cell_length_a 14.9833(7)
_cell_length_b 24.0242(13)
_cell_length_c 18.8749(8)
_cell_measurement_reflns_used 6998
_cell_measurement_temperature 353(2)
_cell_measurement_theta_max 72.5330
_cell_measurement_theta_min 4.3750
_cell_volume 6518.4(6)
_computing_cell_refinement
; 
'Wed Aug 24 12:26:31 2016' 
;
_computing_data_collection
; 
'Wed Aug 24 12:26:31 2016' 
;
_computing_data_reduction
; 
'Wed Aug 24 12:26:31 2016' 
;
_computing_structure_refinement 'SHELXL-2014/7 (Sheldrick, 2014)'
_diffrn_ambient_temperature 353(2)
_diffrn_detector_area_resol_mean 10.3376
_diffrn_measured_fraction_theta_full 1.000
_diffrn_measured_fraction_theta_max 0.975
_diffrn_measurement_device_type 'SuperNova, Dual, Cu at zero, AtlasS2'
_diffrn_measurement_method '\w scans'
_diffrn_radiation_type CuK\a
_diffrn_radiation_wavelength 1.54178
_diffrn_reflns_av_R_equivalents 0.0913
_diffrn_reflns_av_unetI/netI 0.1152
_diffrn_reflns_Laue_measured_fraction_full 1.000
_diffrn_reflns_Laue_measured_fraction_max 0.975
_diffrn_reflns_limit_h_max 16
_diffrn_reflns_limit_h_min -18
_diffrn_reflns_limit_k_max 29
_diffrn_reflns_limit_k_min -20
_diffrn_reflns_limit_l_max 16
_diffrn_reflns_limit_l_min -23
_diffrn_reflns_number 34418
_diffrn_reflns_point_group_measured_fraction_full 1.000
_diffrn_reflns_point_group_measured_fraction_max 0.975
_diffrn_reflns_theta_full 67.679
_diffrn_reflns_theta_max 74.415
_diffrn_reflns_theta_min 3.583
_diffrn_source 'sealed X-ray tube'
_exptl_absorpt_coefficient_mu 8.781
_exptl_absorpt_correction_T_max 1.00000
_exptl_absorpt_correction_T_min 0.61699
_exptl_absorpt_correction_type multi-scan
_exptl_absorpt_process_details
; 
'Wed Aug 24 12:26:31 2016' 
;
_exptl_crystal_density_diffrn 1.113
_exptl_crystal_description
; 
'Wed Aug 24 12:26:31 2016' 
;
_exptl_crystal_F_000 2160
_exptl_crystal_size_max 0.180
_exptl_crystal_size_mid 0.150
_exptl_crystal_size_min 0.120
_refine_diff_density_max 1.168
_refine_diff_density_min -0.974
_refine_diff_density_rms 0.153
_refine_ls_extinction_coef 0.00045(3)
_refine_ls_extinction_expression Fc^*^=kFc[1+0.001xFc^2^\l^3^/sin(2\q)]^-1/4^
_refine_ls_extinction_method 'SHELXL-2014/7 (Sheldrick 2014'
_refine_ls_goodness_of_fit_ref 1.009
_refine_ls_hydrogen_treatment constr
_refine_ls_matrix_type full
_refine_ls_number_parameters 536
_refine_ls_number_reflns 12983
_refine_ls_number_restraints 0
_refine_ls_restrained_S_all 1.009
_refine_ls_R_factor_all 0.1084
_refine_ls_R_factor_gt 0.0658
_refine_ls_shift/su_max 0.001
_refine_ls_shift/su_mean 0.000
_refine_ls_structure_factor_coef Fsqd
_refine_ls_weighting_details 'w=1/[\s^2^(Fo^2^)+(0.0718P)^2^] where P=(Fo^2^+2Fc^2^)/3'
_refine_ls_weighting_scheme calc
_refine_ls_wR_factor_gt 0.1578
_refine_ls_wR_factor_ref 0.1942
_reflns_Friedel_coverage 0.000
_reflns_number_gt 7696
_reflns_number_total 12983
_reflns_threshold_expression 'I > 2\s(I)'
_cod_data_source_file ic6b02840_si_002.cif
_cod_data_source_block BUT_70A
_cod_database_code 4345343
_shelx_shelxl_version_number 2014/7
_shelx_space_group_comment
; 
The symmetry employed for this shelxl refinement is uniquely defined 
by the following loop, which should always be used as a source of 
symmetry information in preference to the above space-group names. 
They are only intended as comments. 
;
_shelx_estimated_absorpt_t_min 0.301
_shelx_estimated_absorpt_t_max 0.419

loop_
_space_group_symop_operation_xyz
'x, y, z'
'-x, y+1/2, -z+1/2'
'-x, -y, -z'
'x, -y-1/2, z-1/2'

loop_
_atom_site_label
_atom_site_type_symbol
_atom_site_fract_x
_atom_site_fract_y
_atom_site_fract_z
_atom_site_U_iso_or_equiv
_atom_site_adp_type
_atom_site_occupancy
_atom_site_site_symmetry_order
_atom_site_calc_flag
_atom_site_refinement_flags_posn
_atom_site_refinement_flags_adp
_atom_site_refinement_flags_occupancy
_atom_site_disorder_assembly
_atom_site_disorder_group
In1 In 0.0000 0.5000 0.5000 0.0716(2) Uani 1 2 d S . P . .
In2 In 0.11182(4) 0.45755(3) 0.68658(3) 0.07953(18) Uani 1 1 d . . . . .
In3 In 0.32057(4) 0.46918(2) 0.83558(3) 0.07228(17) Uani 1 1 d . . . . .
In4 In 0.5000 0.5000 1.0000 0.0737(2) Uani 1 2 d S . P . .
O3 O 0.4184(4) 0.4403(2) 0.9300(3) 0.0827(13) Uani 1 1 d . . . . .
O2 O 0.2261(4) 0.5051(2) 0.7435(3) 0.0783(13) Uani 1 1 d . . . . .
O1 O 0.1226(4) 0.4827(3) 0.5828(2) 0.0749(13) Uani 1 1 d . . . . .
O11 O 0.2903(5) 0.5392(3) 0.8948(3) 0.0957(19) Uani 1 1 d . . . . .
O12 O 0.3789(5) 0.5438(3) 1.0108(4) 0.1002(19) Uani 1 1 d . . . . .
O16 O 0.0015(8) 0.9061(5) 0.8666(6) 0.163(5) Uani 1 1 d . . . . .
O15 O 0.0544(6) 0.9198(3) 0.9855(4) 0.110(2) Uani 1 1 d . . . . .
O14 O -0.2153(5) 0.5746(3) 1.1249(4) 0.0997(19) Uani 1 1 d . . . . .
O13 O -0.0868(6) 0.5707(5) 1.2147(4) 0.152(4) Uani 1 1 d . . . . .
O6 O -0.0621(6) 0.5403(4) 0.5769(4) 0.110(2) Uani 1 1 d . . . . .
O5 O 0.0190(5) 0.5241(4) 0.6901(4) 0.118(3) Uani 1 1 d . . . . .
O9 O -0.4968(5) 0.5484(3) 0.9072(3) 0.0902(17) Uani 1 1 d . . . . .
O10 O -0.5685(5) 0.5085(3) 0.8006(4) 0.0977(19) Uani 1 1 d . . . . .
O8 O -0.3291(5) 0.8947(3) 0.7243(4) 0.0998(18) Uani 1 1 d . . . . .
O7 O -0.1963(7) 0.8858(3) 0.8101(5) 0.121(3) Uani 1 1 d . . . . .
C1 C 0.3097(7) 0.5559(4) 0.9599(5) 0.085(2) Uani 1 1 d . . . . .
C2 C 0.2410(8) 0.5940(5) 0.9788(6) 0.108(3) Uani 1 1 d . . . . .
H2 H 0.2554 0.6080 1.0267 0.129 Uiso 1 1 calc R U . . .
C3 C 0.1655(9) 0.6085(5) 0.9348(7) 0.109(4) Uani 1 1 d . . . . .
H3 H 0.1518 0.5958 0.8863 0.131 Uiso 1 1 calc R U . . .
C4 C 0.0951(9) 0.6455(5) 0.9558(7) 0.109(4) Uani 1 1 d . . . . .
C5 C 0.0984(10) 0.7014(6) 0.9453(9) 0.135(6) Uani 1 1 d . . . . .
C6 C 0.0358(12) 0.7367(6) 0.9703(11) 0.153(7) Uani 1 1 d . . . . .
C7 C -0.0299(11) 0.7129(5) 1.0019(10) 0.131(5) Uani 1 1 d . . . . .
C8 C -0.0338(10) 0.6557(6) 1.0066(8) 0.120(4) Uani 1 1 d . . . . .
C9 C 0.0271(11) 0.6210(6) 0.9820(8) 0.124(4) Uani 1 1 d . . . . .
C10 C 0.1687(15) 0.7273(7) 0.9121(15) 0.251(17) Uani 1 1 d . . . . .
H10A H 0.1600 0.7669 0.9093 0.377 Uiso 1 1 calc R U . . .
H10B H 0.2303 0.7190 0.9425 0.377 Uiso 1 1 calc R U . . .
H10C H 0.1608 0.7126 0.8635 0.377 Uiso 1 1 calc R U . . .
C11 C -0.0952(14) 0.7491(7) 1.0275(12) 0.197(11) Uani 1 1 d . . . . .
H11A H -0.0822 0.7874 1.0200 0.296 Uiso 1 1 calc R U . . .
H11B H -0.1580 0.7406 0.9999 0.296 Uiso 1 1 calc R U . . .
H11C H -0.0875 0.7426 1.0790 0.296 Uiso 1 1 calc R U . . .
C12 C 0.0213(16) 0.5578(6) 0.9872(14) 0.190(11) Uani 1 1 d . . . . .
H12A H -0.0295 0.5481 1.0064 0.286 Uiso 1 1 calc R U . . .
H12B H 0.0114 0.5418 0.9390 0.286 Uiso 1 1 calc R U . . .
H12C H 0.0783 0.5438 1.0195 0.286 Uiso 1 1 calc R U . . .
C13A C 0.0462(17) 0.8033(12) 0.9778(14) 0.086(5) Uani 0.5 1 d . . P A 1
H13A H 0.0544 0.8203 1.0234 0.103 Uiso 0.5 1 calc R U P A 1
C14A C 0.0430(15) 0.8322(9) 0.9211(14) 0.085(5) Uani 0.5 1 d . . P A 1
H14A H 0.0472 0.8169 0.8769 0.102 Uiso 0.5 1 calc R U P A 1
C13B C 0.012(2) 0.7886(11) 0.9314(18) 0.111(8) Uani 0.5 1 d . . P A 2
H13B H -0.0270 0.7908 0.8835 0.134 Uiso 0.5 1 calc R U P A 2
C14B C 0.047(3) 0.8287(10) 0.966(2) 0.123(13) Uani 0.5 1 d . . P A 2
H14B H 0.0825 0.8241 1.0148 0.147 Uiso 0.5 1 calc R U P A 2
C15 C 0.0326(8) 0.8903(4) 0.9310(7) 0.102(3) Uani 1 1 d . . . . .
C16 C -0.1019(10) 0.6286(7) 1.0429(7) 0.127(5) Uani 1 1 d . . . . .
H16 H -0.1638 0.6245 1.0157 0.153 Uiso 1 1 calc R U . . .
C17 C -0.0772(10) 0.6118(7) 1.1078(7) 0.128(4) Uani 1 1 d . . . . .
H17 H -0.0147 0.6174 1.1324 0.153 Uiso 1 1 calc R U . . .
C18 C -0.1321(7) 0.5844(5) 1.1520(5) 0.098(3) Uani 1 1 d . . . . .
C21 C -0.0454(7) 0.5454(4) 0.6440(5) 0.086(2) Uani 1 1 d . . . . .
C22 C -0.1102(8) 0.5818(5) 0.6708(5) 0.101(3) Uani 1 1 d . . . . .
H22 H -0.1587 0.5991 0.6359 0.121 Uiso 1 1 calc R U . . .
C23 C -0.1022(7) 0.5903(5) 0.7395(6) 0.092(3) Uani 1 1 d . . . . .
H23 H -0.0508 0.5750 0.7737 0.111 Uiso 1 1 calc R U . . .
C24 C -0.1689(7) 0.6229(4) 0.7687(5) 0.086(2) Uani 1 1 d . . . . .
C25 C -0.2330(8) 0.5938(4) 0.7950(6) 0.093(3) Uani 1 1 d . . . . .
C26 C -0.2967(7) 0.6232(4) 0.8209(5) 0.087(2) Uani 1 1 d . . . . .
C27 C -0.2933(8) 0.6813(4) 0.8250(6) 0.094(3) Uani 1 1 d . . . . .
C28 C -0.2277(8) 0.7095(4) 0.7998(5) 0.091(3) Uani 1 1 d . . . . .
C29 C -0.1641(8) 0.6800(4) 0.7718(5) 0.093(3) Uani 1 1 d . . . . .
C30 C -0.2321(11) 0.5308(5) 0.7939(9) 0.130(5) Uani 1 1 d . . . . .
H30A H -0.1832 0.5182 0.7742 0.195 Uiso 1 1 calc R U . . .
H30B H -0.2216 0.5170 0.8433 0.195 Uiso 1 1 calc R U . . .
H30C H -0.2908 0.5174 0.7636 0.195 Uiso 1 1 calc R U . . .
C31 C -0.3618(11) 0.7124(5) 0.8568(9) 0.142(6) Uani 1 1 d . . . . .
H31A H -0.4017 0.6862 0.8713 0.213 Uiso 1 1 calc R U . . .
H31B H -0.3282 0.7336 0.8990 0.213 Uiso 1 1 calc R U . . .
H31C H -0.3987 0.7371 0.8201 0.213 Uiso 1 1 calc R U . . .
C32 C -0.0925(11) 0.7125(6) 0.7450(9) 0.140(6) Uani 1 1 d . . . . .
H32A H -0.1004 0.7516 0.7518 0.210 Uiso 1 1 calc R U . . .
H32B H -0.0310 0.7015 0.7728 0.210 Uiso 1 1 calc R U . . .
H32C H -0.1011 0.7050 0.6936 0.210 Uiso 1 1 calc R U . . .
C33 C -0.3694(7) 0.5941(4) 0.8466(5) 0.090(2) Uani 1 1 d . . . . .
H33 H -0.3631 0.5955 0.8970 0.108 Uiso 1 1 calc R U . . .
C34 C -0.4407(7) 0.5668(5) 0.8066(5) 0.094(3) Uani 1 1 d . . . . .
H34 H -0.4502 0.5645 0.7558 0.113 Uiso 1 1 calc R U . . .
C35 C -0.5076(7) 0.5392(4) 0.8405(5) 0.082(2) Uani 1 1 d . . . . .
C36 C -0.2207(8) 0.7708(4) 0.8024(6) 0.094(3) Uani 1 1 d . . . . .
H36 H -0.1650 0.7860 0.8307 0.112 Uiso 1 1 calc R U . . .
C37 C -0.2848(9) 0.8051(5) 0.7689(6) 0.102(3) Uani 1 1 d . . . . .
H37 H -0.3432 0.7911 0.7445 0.122 Uiso 1 1 calc R U . . .
C38 C -0.2693(7) 0.8660(4) 0.7677(4) 0.084(2) Uani 1 1 d . . . . .
C43 C 0.4316(10) 0.3827(4) 0.9471(7) 0.122(4) Uani 1 1 d . . . . .
H41A H 0.4797 0.3783 0.9927 0.183 Uiso 1 1 calc R U . . .
H41B H 0.3747 0.3670 0.9519 0.183 Uiso 1 1 calc R U . . .
H41C H 0.4493 0.3640 0.9083 0.183 Uiso 1 1 calc R U . . .
C42 C 0.2304(11) 0.5616(5) 0.7263(7) 0.127(4) Uani 1 1 d . . . . .
H42A H 0.2869 0.5774 0.7571 0.191 Uiso 1 1 calc R U . . .
H42B H 0.2293 0.5654 0.6754 0.191 Uiso 1 1 calc R U . . .
H42C H 0.1780 0.5808 0.7345 0.191 Uiso 1 1 calc R U . . .
C41 C 0.2118(13) 0.4806(11) 0.5701(11) 0.208(11) Uani 1 1 d . . . . .
H43A H 0.2580 0.4720 0.6155 0.311 Uiso 1 1 calc R U . . .
H43B H 0.2119 0.4523 0.5342 0.311 Uiso 1 1 calc R U . . .
H43C H 0.2255 0.5160 0.5520 0.311 Uiso 1 1 calc R U . . .

loop_
_atom_site_aniso_label
_atom_site_aniso_U_11
_atom_site_aniso_U_22
_atom_site_aniso_U_33
_atom_site_aniso_U_23
_atom_site_aniso_U_13
_atom_site_aniso_U_12
In1 0.0864(4) 0.0640(5) 0.0642(3) -0.0064(3) 0.0206(3) 0.0030(3)
In2 0.0783(3) 0.0834(4) 0.0742(3) 0.0118(2) 0.0172(2) -0.0038(3)
In3 0.0759(3) 0.0646(3) 0.0745(3) -0.0017(2) 0.0181(2) 0.0007(2)
In4 0.0784(4) 0.0704(5) 0.0713(3) 0.0036(3) 0.0197(3) -0.0024(3)
O3 0.088(3) 0.060(3) 0.090(3) 0.004(2) 0.009(3) 0.000(3)
O2 0.088(3) 0.057(3) 0.084(3) 0.007(2) 0.015(2) 0.004(3)
O1 0.073(3) 0.092(4) 0.061(2) 0.005(2) 0.0211(19) 0.008(3)
O11 0.105(4) 0.095(5) 0.087(4) 0.000(3) 0.025(3) 0.033(4)
O12 0.099(4) 0.112(6) 0.089(4) -0.013(3) 0.027(3) 0.010(4)
O16 0.143(8) 0.178(11) 0.138(7) -0.058(7) -0.008(6) 0.078(8)
O15 0.116(5) 0.088(5) 0.105(4) 0.005(4) 0.000(4) 0.023(4)
O14 0.103(5) 0.104(5) 0.091(4) 0.024(3) 0.026(3) -0.004(4)
O13 0.106(5) 0.243(12) 0.101(5) 0.080(6) 0.020(4) -0.032(6)
O6 0.121(5) 0.123(6) 0.083(4) -0.022(4) 0.026(3) 0.032(4)
O5 0.096(5) 0.169(8) 0.088(4) -0.013(4) 0.025(3) 0.034(5)
O9 0.109(4) 0.084(4) 0.082(3) 0.013(3) 0.034(3) -0.020(3)
O10 0.087(4) 0.121(6) 0.089(3) -0.008(3) 0.031(3) -0.023(4)
O8 0.101(4) 0.083(5) 0.109(4) 0.012(4) 0.021(4) -0.020(4)
O7 0.153(7) 0.072(5) 0.110(5) 0.000(4) -0.007(5) -0.006(4)
C1 0.103(6) 0.070(5) 0.084(5) -0.009(4) 0.030(4) 0.016(4)
C2 0.116(8) 0.112(9) 0.095(6) -0.010(5) 0.029(6) 0.038(7)
C3 0.133(9) 0.089(7) 0.129(8) 0.020(6) 0.075(8) 0.027(7)
C4 0.125(8) 0.091(8) 0.132(8) 0.024(6) 0.069(7) 0.021(6)
C5 0.147(10) 0.096(9) 0.201(13) 0.071(9) 0.114(11) 0.053(8)
C6 0.179(14) 0.094(9) 0.243(17) 0.068(10) 0.151(14) 0.058(9)
C7 0.157(12) 0.084(8) 0.187(13) 0.026(8) 0.106(11) 0.015(8)
C8 0.142(10) 0.104(9) 0.134(9) 0.024(7) 0.075(8) 0.015(7)
C9 0.152(11) 0.100(9) 0.145(9) 0.007(7) 0.085(9) 0.009(8)
C10 0.28(3) 0.140(15) 0.45(4) 0.15(2) 0.29(3) 0.102(16)
C11 0.225(19) 0.142(14) 0.30(2) 0.088(15) 0.20(2) 0.079(13)
C12 0.24(2) 0.096(11) 0.30(3) 0.005(14) 0.18(2) -0.005(12)
C13A 0.097(13) 0.078(19) 0.077(12) 0.005(12) 0.017(10) 0.008(12)
C14A 0.098(12) 0.068(14) 0.095(12) -0.004(10) 0.036(10) 0.009(9)
C13B 0.14(2) 0.079(17) 0.117(18) 0.048(14) 0.043(16) 0.057(15)
C14B 0.20(3) 0.038(13) 0.12(2) 0.021(15) 0.030(19) 0.030(16)
C15 0.093(6) 0.061(6) 0.140(9) -0.014(6) 0.013(6) 0.012(5)
C16 0.123(9) 0.155(13) 0.114(8) 0.038(8) 0.049(7) 0.033(9)
C17 0.128(9) 0.155(13) 0.105(7) 0.035(8) 0.040(7) -0.012(8)
C18 0.090(6) 0.123(9) 0.083(5) 0.018(5) 0.029(4) -0.013(5)
C21 0.090(6) 0.093(7) 0.080(5) -0.016(4) 0.035(4) 0.004(5)
C22 0.106(7) 0.113(9) 0.085(5) -0.008(5) 0.031(5) 0.025(6)
C23 0.095(6) 0.094(7) 0.096(6) -0.009(5) 0.041(5) 0.004(5)
C24 0.109(6) 0.070(5) 0.089(5) -0.005(4) 0.047(5) 0.001(5)
C25 0.106(7) 0.078(6) 0.108(6) 0.005(4) 0.053(5) 0.000(5)
C26 0.103(6) 0.066(5) 0.106(5) 0.000(4) 0.053(5) -0.001(4)
C27 0.113(7) 0.072(6) 0.114(6) -0.003(5) 0.062(6) 0.000(5)
C28 0.127(8) 0.061(5) 0.099(5) 0.005(4) 0.058(5) 0.002(5)
C29 0.114(7) 0.078(6) 0.101(6) -0.005(4) 0.054(5) -0.004(5)
C30 0.155(11) 0.069(7) 0.197(14) 0.015(7) 0.101(11) 0.011(7)
C31 0.191(14) 0.095(9) 0.192(13) 0.005(8) 0.138(13) 0.008(9)
C32 0.177(13) 0.105(10) 0.182(13) -0.016(9) 0.121(12) -0.031(9)
C33 0.103(6) 0.082(6) 0.095(5) 0.005(4) 0.045(5) -0.006(5)
C34 0.100(6) 0.101(7) 0.088(5) 0.001(5) 0.040(5) -0.021(5)
C35 0.090(5) 0.083(6) 0.078(5) 0.008(4) 0.031(4) 0.001(4)
C36 0.123(8) 0.065(6) 0.102(6) 0.001(4) 0.046(5) -0.007(5)
C37 0.125(8) 0.070(6) 0.110(6) 0.012(5) 0.032(6) -0.018(6)
C38 0.105(6) 0.066(5) 0.077(4) 0.012(4) 0.018(4) -0.004(4)
C43 0.164(11) 0.054(6) 0.126(8) 0.019(5) 0.004(7) 0.015(6)
C42 0.171(12) 0.075(7) 0.120(8) 0.029(6) 0.015(8) -0.004(7)
C41 0.158(16) 0.33(3) 0.151(14) 0.065(18) 0.070(13) 0.042(18)

loop_
_atom_type_symbol
_atom_type_description
_atom_type_scat_dispersion_real
_atom_type_scat_dispersion_imag
_atom_type_scat_source
C C 0.0181 0.0091 'International Tables Vol C Tables 4.2.6.8 and 6.1.1.4'
H H 0.0000 0.0000 'International Tables Vol C Tables 4.2.6.8 and 6.1.1.4'
O O 0.0492 0.0322 'International Tables Vol C Tables 4.2.6.8 and 6.1.1.4'
In In 0.0822 5.0449 'International Tables Vol C Tables 4.2.6.8 and 6.1.1.4'

loop_
_geom_angle_atom_site_label_1
_geom_angle_atom_site_label_2
_geom_angle_atom_site_label_3
_geom_angle
_geom_angle_site_symmetry_1
_geom_angle_site_symmetry_3
O1 In1 O1 180.0 3_566 .
O1 In1 O15 90.7(3) 3_566 4_575
O1 In1 O15 89.4(3) . 4_575
O1 In1 O15 89.3(3) 3_566 2_546
O1 In1 O15 90.6(3) . 2_546
O15 In1 O15 180.0(4) 4_575 2_546
O1 In1 O6 92.3(2) 3_566 3_566
O1 In1 O6 87.7(2) . 3_566
O15 In1 O6 93.8(4) 4_575 3_566
O15 In1 O6 86.2(3) 2_546 3_566
O1 In1 O6 87.7(2) 3_566 .
O1 In1 O6 92.3(2) . .
O15 In1 O6 86.2(3) 4_575 .
O15 In1 O6 93.8(4) 2_546 .
O6 In1 O6 180.0 3_566 .
O2 In2 O1 93.1(2) . .
O2 In2 O16 176.9(3) . 2_546
O1 In2 O16 89.3(3) . 2_546
O2 In2 O13 92.6(3) . 3_567
O1 In2 O13 174.0(3) . 3_567
O16 In2 O13 85.0(4) 2_546 3_567
O2 In2 O7 91.9(3) . 2_546
O1 In2 O7 93.4(3) . 2_546
O16 In2 O7 86.1(5) 2_546 2_546
O13 In2 O7 88.1(4) 3_567 2_546
O2 In2 O5 91.2(3) . .
O1 In2 O5 92.0(3) . .
O16 In2 O5 90.5(5) 2_546 .
O13 In2 O5 86.2(4) 3_567 .
O7 In2 O5 173.6(4) 2_546 .
O3 In3 O2 175.1(2) . .
O3 In3 O11 91.0(2) . .
O2 In3 O11 85.2(2) . .
O3 In3 O8 92.3(3) . 2_546
O2 In3 O8 91.9(3) . 2_546
O11 In3 O8 170.9(3) . 2_546
O3 In3 O10 89.5(3) . 1_655
O2 In3 O10 88.0(3) . 1_655
O11 In3 O10 96.3(3) . 1_655
O8 In3 O10 92.2(3) 2_546 1_655
O3 In3 O14 87.1(3) . 3_567
O2 In3 O14 95.6(2) . 3_567
O11 In3 O14 85.5(3) . 3_567
O8 In3 O14 86.2(3) 2_546 3_567
O10 In3 O14 176.2(3) 1_655 3_567
O3 In4 O3 180.0 3_667 .
O3 In4 O9 90.0(2) 3_667 3_567
O3 In4 O9 90.0(2) . 3_567
O3 In4 O9 90.0(2) 3_667 1_655
O3 In4 O9 90.0(2) . 1_655
O9 In4 O9 180.0 3_567 1_655
O3 In4 O12 87.9(3) 3_667 .
O3 In4 O12 92.1(3) . .
O9 In4 O12 88.5(3) 3_567 .
O9 In4 O12 91.5(3) 1_655 .
O3 In4 O12 92.1(3) 3_667 3_667
O3 In4 O12 87.9(3) . 3_667
O9 In4 O12 91.5(3) 3_567 3_667
O9 In4 O12 88.5(3) 1_655 3_667
O12 In4 O12 180.0 . 3_667
C43 O3 In3 122.6(6) . .
C43 O3 In4 120.2(6) . .
In3 O3 In4 117.2(3) . .
C42 O2 In2 119.7(7) . .
C42 O2 In3 121.8(7) . .
In2 O2 In3 117.8(3) . .
C41 O1 In1 123.3(8) . .
C41 O1 In2 118.0(8) . .
In1 O1 In2 118.2(2) . .
C1 O11 In3 138.0(6) . .
C1 O12 In4 126.0(5) . .
C15 O16 In2 132.7(8) . 2_556
C15 O15 In1 127.8(7) . 2_556
C18 O14 In3 133.9(6) . 3_567
C18 O13 In2 138.3(7) . 3_567
C21 O6 In1 137.5(7) . .
C21 O5 In2 133.4(6) . .
C35 O9 In4 135.5(7) . 1_455
C35 O10 In3 124.4(5) . 1_455
C38 O8 In3 132.5(6) . 2_556
C38 O7 In2 137.0(7) . 2_556
O12 C1 O11 127.1(8) . .
O12 C1 C2 116.3(8) . .
O11 C1 C2 116.6(9) . .
C3 C2 C1 124.5(10) . .
C3 C2 H2 117.7 . .
C1 C2 H2 117.7 . .
C2 C3 C4 123.8(12) . .
C2 C3 H3 118.1 . .
C4 C3 H3 118.1 . .
C5 C4 C9 122.2(11) . .
C5 C4 C3 119.0(9) . .
C9 C4 C3 118.8(11) . .
C4 C5 C6 118.7(10) . .
C4 C5 C10 121.8(11) . .
C6 C5 C10 119.4(12) . .
C7 C6 C13B 117.7(15) . .
C7 C6 C5 119.8(12) . .
C13B C6 C5 115.7(14) . .
C7 C6 C13A 115.4(13) . .
C5 C6 C13A 124.0(14) . .
C8 C7 C6 118.7(11) . .
C8 C7 C11 121.2(11) . .
C6 C7 C11 120.1(12) . .
C7 C8 C9 121.7(11) . .
C7 C8 C16 119.9(11) . .
C9 C8 C16 118.3(12) . .
C4 C9 C8 118.5(13) . .
C4 C9 C12 120.6(12) . .
C8 C9 C12 120.9(12) . .
C5 C10 H10A 109.5 . .
C5 C10 H10B 109.5 . .
H10A C10 H10B 109.5 . .
C5 C10 H10C 109.5 . .
H10A C10 H10C 109.5 . .
H10B C10 H10C 109.5 . .
C7 C11 H11A 109.5 . .
C7 C11 H11B 109.5 . .
H11A C11 H11B 109.5 . .
C7 C11 H11C 109.5 . .
H11A C11 H11C 109.5 . .
H11B C11 H11C 109.5 . .
C9 C12 H12A 109.5 . .
C9 C12 H12B 109.5 . .
H12A C12 H12B 109.5 . .
C9 C12 H12C 109.5 . .
H12A C12 H12C 109.5 . .
H12B C12 H12C 109.5 . .
C14A C13A C6 120(2) . .
C14A C13A H13A 120.2 . .
C6 C13A H13A 120.2 . .
C13A C14A C15 114(2) . .
C13A C14A H14A 123.0 . .
C15 C14A H14A 123.0 . .
C14B C13B C6 114(4) . .
C14B C13B H13B 122.9 . .
C6 C13B H13B 122.9 . .
C13B C14B C15 122(3) . .
C13B C14B H14B 119.1 . .
C15 C14B H14B 119.1 . .
O15 C15 O16 126.2(12) . .
O15 C15 C14A 132.1(15) . .
O16 C15 C14A 101.4(14) . .
O15 C15 C14B 102.4(18) . .
O16 C15 C14B 131.2(18) . .
C17 C16 C8 121.9(15) . .
C17 C16 H16 119.0 . .
C8 C16 H16 119.0 . .
C16 C17 C18 129.8(15) . .
C16 C17 H17 115.1 . .
C18 C17 H17 115.1 . .
O14 C18 O13 124.5(8) . .
O14 C18 C17 120.7(10) . .
O13 C18 C17 114.6(11) . .
O5 C21 O6 126.0(8) . .
O5 C21 C22 117.7(8) . .
O6 C21 C22 116.3(9) . .
C23 C22 C21 123.3(11) . .
C23 C22 H22 118.4 . .
C21 C22 H22 118.4 . .
C22 C23 C24 125.1(11) . .
C22 C23 H23 117.5 . .
C24 C23 H23 117.5 . .
C29 C24 C25 121.4(8) . .
C29 C24 C23 120.5(8) . .
C25 C24 C23 118.1(9) . .
C26 C25 C24 119.0(9) . .
C26 C25 C30 121.7(9) . .
C24 C25 C30 119.3(9) . .
C25 C26 C27 120.8(8) . .
C25 C26 C33 121.1(9) . .
C27 C26 C33 118.1(8) . .
C28 C27 C26 119.2(8) . .
C28 C27 C31 121.2(9) . .
C26 C27 C31 119.6(9) . .
C27 C28 C29 120.3(9) . .
C27 C28 C36 121.8(8) . .
C29 C28 C36 117.8(8) . .
C24 C29 C28 119.2(8) . .
C24 C29 C32 122.1(9) . .
C28 C29 C32 118.7(10) . .
C25 C30 H30A 109.5 . .
C25 C30 H30B 109.5 . .
H30A C30 H30B 109.5 . .
C25 C30 H30C 109.5 . .
H30A C30 H30C 109.5 . .
H30B C30 H30C 109.5 . .
C27 C31 H31A 109.5 . .
C27 C31 H31B 109.5 . .
H31A C31 H31B 109.5 . .
C27 C31 H31C 109.5 . .
H31A C31 H31C 109.5 . .
H31B C31 H31C 109.5 . .
C29 C32 H32A 109.5 . .
C29 C32 H32B 109.5 . .
H32A C32 H32B 109.5 . .
C29 C32 H32C 109.5 . .
H32A C32 H32C 109.5 . .
H32B C32 H32C 109.5 . .
C34 C33 C26 127.3(9) . .
C34 C33 H33 116.4 . .
C26 C33 H33 116.4 . .
C33 C34 C35 121.1(8) . .
C33 C34 H34 119.4 . .
C35 C34 H34 119.4 . .
O9 C35 O10 125.6(8) . .
O9 C35 C34 116.4(9) . .
O10 C35 C34 118.0(7) . .
C37 C36 C28 125.9(12) . .
C37 C36 H36 117.1 . .
C28 C36 H36 117.1 . .
C36 C37 C38 122.8(11) . .
C36 C37 H37 118.6 . .
C38 C37 H37 118.6 . .
O8 C38 O7 123.3(9) . .
O8 C38 C37 118.2(9) . .
O7 C38 C37 118.5(9) . .
O3 C43 H41A 109.5 . .
O3 C43 H41B 109.5 . .
H41A C43 H41B 109.5 . .
O3 C43 H41C 109.5 . .
H41A C43 H41C 109.5 . .
H41B C43 H41C 109.5 . .
O2 C42 H42A 109.5 . .
O2 C42 H42B 109.5 . .
H42A C42 H42B 109.5 . .
O2 C42 H42C 109.5 . .
H42A C42 H42C 109.5 . .
H42B C42 H42C 109.5 . .
O1 C41 H43A 109.5 . .
O1 C41 H43B 109.5 . .
H43A C41 H43B 109.5 . .
O1 C41 H43C 109.5 . .
H43A C41 H43C 109.5 . .
H43B C41 H43C 109.5 . .

loop_
_geom_bond_atom_site_label_1
_geom_bond_atom_site_label_2
_geom_bond_distance
_geom_bond_site_symmetry_2
In1 O1 2.091(5) 3_566
In1 O1 2.091(5) .
In1 O15 2.138(8) 4_575
In1 O15 2.138(8) 2_546
In1 O6 2.161(6) 3_566
In1 O6 2.161(6) .
In2 O2 2.086(6) .
In2 O1 2.099(4) .
In2 O16 2.111(10) 2_546
In2 O13 2.114(6) 3_567
In2 O7 2.128(9) 2_546
In2 O5 2.131(8) .
In3 O3 2.081(6) .
In3 O2 2.093(5) .
In3 O11 2.138(6) .
In3 O8 2.139(7) 2_546
In3 O10 2.171(6) 1_655
In3 O14 2.193(7) 3_567
In4 O3 2.095(6) 3_667
In4 O3 2.095(6) .
In4 O9 2.114(5) 3_567
In4 O9 2.114(5) 1_655
In4 O12 2.156(7) .
In4 O12 2.156(7) 3_667
O3 C43 1.421(11) .
O2 C42 1.403(13) .
O1 C41 1.423(18) .
O11 C1 1.247(11) .
O12 C1 1.233(12) .
O16 C15 1.233(17) .
O16 In2 2.111(10) 2_556
O15 C15 1.216(14) .
O15 In1 2.138(8) 2_556
O14 C18 1.230(13) .
O14 In3 2.193(7) 3_567
O13 C18 1.231(13) .
O13 In2 2.114(6) 3_567
O6 C21 1.227(12) .
O5 C21 1.215(13) .
O9 C35 1.243(11) .
O9 In4 2.114(5) 1_455
O10 C35 1.247(12) .
O10 In3 2.171(6) 1_455
O8 C38 1.239(12) .
O8 In3 2.139(7) 2_556
O7 C38 1.253(13) .
O7 In2 2.128(9) 2_556
C1 C2 1.495(13) .
C2 C3 1.249(17) .
C2 H2 0.9300 .
C3 C4 1.515(15) .
C3 H3 0.9300 .
C4 C5 1.362(17) .
C4 C9 1.382(17) .
C5 C6 1.439(16) .
C5 C10 1.505(17) .
C6 C7 1.409(17) .
C6 C13B 1.44(2) .
C6 C13A 1.61(3) .
C7 C8 1.380(18) .
C7 C11 1.488(17) .
C8 C9 1.408(18) .
C8 C16 1.527(17) .
C9 C12 1.525(19) .
C10 H10A 0.9600 .
C10 H10B 0.9600 .
C10 H10C 0.9600 .
C11 H11A 0.9600 .
C11 H11B 0.9600 .
C11 H11C 0.9600 .
C12 H12A 0.9600 .
C12 H12B 0.9600 .
C12 H12C 0.9600 .
C13A C14A 1.27(4) .
C13A H13A 0.9300 .
C14A C15 1.42(2) .
C14A H14A 0.9300 .
C13B C14B 1.20(5) .
C13B H13B 0.9300 .
C14B C15 1.61(3) .
C14B H14B 0.9300 .
C16 C17 1.242(18) .
C16 H16 0.9300 .
C17 C18 1.481(14) .
C17 H17 0.9300 .
C21 C22 1.496(13) .
C22 C23 1.285(14) .
C22 H22 0.9300 .
C23 C24 1.493(13) .
C23 H23 0.9300 .
C24 C29 1.372(14) .
C24 C25 1.389(13) .
C25 C26 1.382(13) .
C25 C30 1.514(15) .
C26 C27 1.398(14) .
C26 C33 1.487(12) .
C27 C28 1.383(14) .
C27 C31 1.523(14) .
C28 C29 1.405(13) .
C28 C36 1.475(13) .
C29 C32 1.525(14) .
C30 H30A 0.9600 .
C30 H30B 0.9600 .
C30 H30C 0.9600 .
C31 H31A 0.9600 .
C31 H31B 0.9600 .
C31 H31C 0.9600 .
C32 H32A 0.9600 .
C32 H32B 0.9600 .
C32 H32C 0.9600 .
C33 C34 1.298(15) .
C33 H33 0.9300 .
C34 C35 1.490(12) .
C34 H34 0.9300 .
C36 C37 1.288(16) .
C36 H36 0.9300 .
C37 C38 1.484(14) .
C37 H37 0.9300 .
C43 H41A 0.9600 .
C43 H41B 0.9600 .
C43 H41C 0.9600 .
C42 H42A 0.9600 .
C42 H42B 0.9600 .
C42 H42C 0.9600 .
C41 H43A 0.9600 .
C41 H43B 0.9600 .
C41 H43C 0.9600 .
